data_4314580
loop_
_publ_author_name
'Rosario M. P. Colodrero'
'Pascual Olivera-Pastor'
'Aurelio Cabeza'
'Maria Papadaki'
'Konstantinos D. Demadis'
'Miguel A. G. Aranda'

_publ_contact_author_address
;
 Crystal Engineering, Growth and Design Laboratory
 Department of Chemistry
 University of Crete,
 PO BOX  2208
 GR-71003 Voutes Campus
 Heraklion, Crete
 Greece
;
_publ_contact_author_email demadis@chemistry.uoc.gr
_publ_contact_author_fax '30 2810 545001'
_publ_contact_author_name 'Konstantinos D. Demadis'
_publ_contact_author_phone '30 2810 545051'
_publ_section_title
;
 Structural Mapping and Framework Interconversions in 1D, 2D, and 3D
 Divalent Metal R,S-Hydroxyphosphonoacetate Hybrids
;
_journal_name_full 'Inorganic Chemistry'
_journal_page_first 761
_journal_page_last 768
_journal_paper_doi 10.1021/ic902048b
_journal_volume 49
_journal_year 2010
_chemical_formula_sum 'C2 H11 Mg O10 P'
_chemical_formula_weight 250.38
_space_group_IT_number 61
_symmetry_cell_setting orthorhombic
_symmetry_space_group_name_Hall '-P 2ac 2ab'
_symmetry_space_group_name_H-M 'P b c a'
_audit_author_name A.Cabeza
_audit_creation_date 2009-05-27T09:14
_audit_creation_method 'from EXP file using GSAS2CIF'
_audit_update_record ' 2009-05-27T09:14  Initial CIF as created by GSAS2CIF'
_cell_angle_alpha 90.0
_cell_angle_beta 90.0
_cell_angle_gamma 90.0
_cell_formula_units_Z 8
_cell_length_a 8.58799(10)
_cell_length_b 9.78703(12)
_cell_length_c 21.83420(26)
_cell_volume 1835.18(4)
_computing_structure_refinement GSAS
_diffrn_radiation_probe x-ray
_diffrn_radiation_wavelength 1.5406
_exptl_absorpt_correction_T_max 1.00000
_exptl_absorpt_correction_T_min 1.00000
_exptl_absorpt_process_details
;   GSAS Absorption/surface roughness correction: function number 0

 No correction is applied.

;
_pd_block_diffractogram_id 2009-05-27T09:14|Mg(HO3PCHOHCOO)4H20_H_01|Mg(HO3PCHOHCOO)4H20|X'pert
_pd_block_id 2009-05-27T09:14|Mg(HO3PCHOHCOO)4H20_phase1|Mg(HO3PCHOHCOO)4H20||
_pd_calc_method 'Rietveld Refinement'
_pd_meas_2theta_range_inc 0.017
_pd_meas_2theta_range_max 99.9874
_pd_meas_2theta_range_min 5.0084
_pd_phase_name Mg(HO3PCHOHCOO)4H20
_pd_proc_2theta_range_inc 0.017
_pd_proc_2theta_range_max 99.98479
_pd_proc_2theta_range_min 5.00579
_pd_proc_info_datetime 2009-05-27T09:14:39
_pd_proc_ls_background_function
;   GSAS Background function number 1 with 25 terms.

 Shifted Chebyshev function of 1st kind

      1:    477.489     2:   -376.032     3:    96.1125     4:    31.5369

      5:   -61.6820     6:    15.6007     7:    28.9568     8:   -33.1492

      9:    14.5877    10:    5.93067    11:   -12.1074    12:    8.04765

     13:   0.866475    14:   -7.87277    15:    3.98393    16:   0.408015

     17:  -0.380647    18:  -0.335481    19:    2.23446    20:  -0.174634

     21:   0.322487    22:  -0.733425    23:    2.52505    24:   -2.16968

     25:    2.52450

;
_pd_proc_ls_prof_R_factor 0.0358
_pd_proc_ls_prof_wR_expected 0.0412
_pd_proc_ls_prof_wR_factor 0.0463
_refine_ls_goodness_of_fit_all 1.17
_refine_ls_matrix_type full
_refine_ls_number_parameters 81
_refine_ls_number_restraints 19
_refine_ls_R_Fsqd_factor 0.10216
_refine_ls_shift/su_max 0.12
_refine_ls_shift/su_mean 0.00
_reflns_d_resolution_high 1.090
_reflns_d_resolution_low 6.750
_reflns_limit_h_max 7
_reflns_limit_h_min 0
_reflns_limit_k_max 9
_reflns_limit_k_min 0
_reflns_limit_l_max 20
_reflns_limit_l_min 0
_reflns_number_total 742
_cod_data_source_file ic902048b_si_002_1.cif
_cod_data_source_block Mg(HO3PCHOHCOO)4H20_phase_1
_cod_depositor_comments
;
 Adding the _atom_site_type_symbol data item.

 Antanas Vaitkus,
 2017-01-20

The following automatic conversions were performed:

'_geom_angle_publ_flag' value 'N' changed to 'n' according to the
built-in table from CIF Core dictionary named 'cif_core.dic' version
2.4.1 from 2010-06-29 (31 time).

'_geom_bond_publ_flag' value 'N'
changed to 'n' according to the built-in table from CIF Core
dictionary named 'cif_core.dic' version 2.4.1 from 2010-06-29 (32
times).

Automatic conversion script
Id: cif_fix_values 1646 2011-03-28 12:23:43Z adriana 
;
_cod_original_cell_volume 1835.19(5)
_cod_original_formula_sum 'C2 Mg O10 H11 P'
_cod_database_code 4314580

loop_
_symmetry_equiv_pos_site_id
_symmetry_equiv_pos_as_xyz
1 +x,+y,+z
2 -x+1/2,+y+1/2,+z
3 +x,-y+1/2,+z+1/2
4 -x+1/2,-y,+z+1/2
-1 -x,-y,-z
-2 +x+1/2,-y+1/2,-z
-3 -x,+y+1/2,-z+1/2
-4 +x+1/2,+y,-z+1/2

loop_
_atom_site_label
_atom_site_type_symbol
_atom_site_fract_x
_atom_site_fract_y
_atom_site_fract_z
_atom_site_occupancy
_atom_site_thermal_displace_type
_atom_site_U_iso_or_equiv
_atom_site_symmetry_multiplicity
P P 0.19580(25) 0.43673(26) 0.16790(12) 1.0 Uiso 0.0167(8) 8
Mg Mg -0.1366(4) 0.58342(33) 0.15797(17) 1.0 Uiso 0.0167(8) 8
C1 C 0.1496(5) 0.4577(4) 0.24834(14) 1.0 Uiso 0.0120(8) 8
C2 C 0.0983(7) 0.6018(5) 0.26220(31) 1.0 Uiso 0.0120(8) 8
O5 O 0.2584(6) 0.2923(4) 0.15583(22) 1.0 Uiso 0.0120(8) 8
O4 O 0.3268(4) 0.5413(4) 0.15305(23) 1.0 Uiso 0.0120(8) 8
O6 O 0.0495(4) 0.4660(5) 0.13015(20) 1.0 Uiso 0.0120(8) 8
O1 O 0.2777(5) 0.4243(5) 0.28548(19) 1.0 Uiso 0.0120(8) 8
O2 O 0.1667(6) 0.6698(5) 0.30370(22) 1.0 Uiso 0.0120(8) 8
O3 O -0.0126(6) 0.6562(5) 0.23261(24) 1.0 Uiso 0.0120(8) 8
Ow1 O -0.0584(7) 0.7670(6) 0.11439(26) 1.0 Uiso 0.0120(8) 8
Ow2 O -0.2774(6) 0.5222(5) 0.08250(27) 1.0 Uiso 0.0120(8) 8
Ow3 O 0.1790(7) 0.6060(6) 0.02014(26) 1.0 Uiso 0.0298(18) 8
Ow4 O -0.5052(8) 0.7218(5) 0.05224(28) 1.0 Uiso 0.0298(18) 8

loop_
_atom_type_symbol
_atom_type_number_in_cell
_atom_type_scat_dispersion_real
_atom_type_scat_dispersion_imag
_atom_type_scat_Cromer_Mann_a1
_atom_type_scat_Cromer_Mann_a2
_atom_type_scat_Cromer_Mann_a3
_atom_type_scat_Cromer_Mann_a4
_atom_type_scat_Cromer_Mann_b1
_atom_type_scat_Cromer_Mann_b2
_atom_type_scat_Cromer_Mann_b3
_atom_type_scat_Cromer_Mann_b4
_atom_type_scat_Cromer_Mann_c
_atom_type_scat_source
P 8.0 0.000 0.000 6.43450 1.90670 4.17910 27.1570 1.78000 0.52600 1.49080 68.1645 1.11490 International_Tables_Vol_C
Mg 8.0 0.000 0.000 5.42040 2.82750 2.17350 79.2611 1.22690 0.38080 2.30730 7.19370 0.85840 International_Tables_Vol_C
O 80.0 0.000 0.000 3.04850 13.2771 2.28680 5.70110 1.54630 0.32390 0.86700 32.9089 0.25080 International_Tables_Vol_C
Na+1 0.0 0.000 0.000 3.25650 2.66710 3.93620 6.11530 1.39980 0.20010 1.00320 14.0390 0.40400 International_Tables_Vol_C
C 16.0 0.000 0.000 2.31000 20.8439 1.02000 10.2075 1.58860 0.56870 0.86500 51.6512 0.21560 International_Tables_Vol_C
Cl-1 0.0 0.000 0.000 18.2915 0.00660 7.20840 1.17170 6.53370 19.5424 2.33860 60.4486 -16.378 International_Tables_Vol_C
H 88.0 0.00 0.00 0 0 0 0 0 0 0 0 0 International_Tables_Vol_C

loop_
_geom_angle_atom_site_label_1
_geom_angle_atom_site_label_2
_geom_angle_atom_site_label_3
_geom_angle
_geom_angle_site_symmetry_1
_geom_angle_site_symmetry_2
_geom_angle_site_symmetry_3
_geom_angle_publ_flag
C1 P O5 110.33(22) 1_555 . 1_555 n
C1 P O4 106.62(23) 1_555 . 1_555 n
C1 P O6 108.72(23) 1_555 . 1_555 n
O5 P O4 108.47(23) 1_555 . 1_555 n
O5 P O6 111.57(25) 1_555 . 1_555 n
O4 P O6 111.02(25) 1_555 . 1_555 n
O6 Mg O1 91.79(23) 1_555 . -4_556 n
O6 Mg O2 169.12(27) 1_555 . -4_556 n
O6 Mg O3 91.40(24) 1_555 . 1_555 n
O6 Mg Ow1 95.36(25) 1_555 . 1_555 n
O6 Mg Ow2 93.18(22) 1_555 . 1_555 n
O1 Mg O2 77.34(21) -4_556 . -4_556 n
O1 Mg O3 88.44(25) -4_556 . 1_555 n
O1 Mg Ow1 169.89(27) -4_556 . 1_555 n
O1 Mg Ow2 92.71(26) -4_556 . 1_555 n
O2 Mg O3 87.77(27) -4_556 . 1_555 n
O2 Mg Ow1 95.35(23) -4_556 . 1_555 n
O2 Mg Ow2 87.97(25) -4_556 . 1_555 n
O3 Mg Ow1 84.25(23) 1_555 . 1_555 n
O3 Mg Ow2 175.23(28) 1_555 . 1_555 n
Ow1 Mg Ow2 94.03(27) 1_555 . 1_555 n
P C1 C2 111.4(4) 1_555 . 1_555 n
P C1 O1 111.19(27) 1_555 . 1_555 n
C2 C1 O1 109.29(28) 1_555 . 1_555 n
C1 C2 O2 119.93(31) 1_555 . 1_555 n
C1 C2 O3 120.65(33) 1_555 . 1_555 n
O2 C2 O3 119.42(33) 1_555 . 1_555 n
P O6 Mg 125.67(29) 1_555 . 1_555 n
Mg O1 C1 115.91(29) -4_555 . 1_555 n
Mg O2 C2 116.95(33) -4_656 . 1_555 n
Mg O3 C2 129.96(35) 1_555 . 1_555 n

loop_
_geom_bond_atom_site_label_1
_geom_bond_atom_site_label_2
_geom_bond_distance
_geom_bond_site_symmetry_1
_geom_bond_site_symmetry_2
_geom_bond_publ_flag
P Mg 3.203(4) . 1_555 n
P C1 1.8122(22) . 1_555 n
P O5 1.5353(22) . 1_555 n
P O4 1.5549(22) . 1_555 n
P O6 1.5298(21) . 1_555 n
Mg P 3.203(4) . 1_555 n
Mg C2 2.873(5) . -4_455 n
Mg O6 2.060(5) . 1_555 n
Mg O1 2.119(5) . -4_455 n
Mg O2 2.066(5) . -4_455 n
Mg O3 2.073(5) . 1_555 n
Mg Ow1 2.141(6) . 1_555 n
Mg Ow2 2.129(6) . 1_555 n
C1 P 1.8122(22) . 1_555 n
C1 C2 1.5077(23) . 1_555 n
C1 O1 1.4055(24) . 1_555 n
C2 Mg 2.873(5) . -4_555 n
C2 C1 1.5077(23) . 1_555 n
C2 O2 1.2687(23) . 1_555 n
C2 O3 1.2681(23) . 1_555 n
O5 P 1.5353(22) . 1_555 n
O4 P 1.5549(22) . 1_555 n
O6 P 1.5298(21) . 1_555 n
O6 Mg 2.060(5) . 1_555 n
O1 Mg 2.119(5) . -4_555 n
O1 C1 1.4055(24) . 1_555 n
O2 Mg 2.066(5) . -4_555 n
O2 C2 1.2687(23) . 1_555 n
O3 Mg 2.073(5) . 1_555 n
O3 C2 1.2681(23) . 1_555 n
Ow1 Mg 2.141(6) . 1_555 n
Ow2 Mg 2.129(6) . 1_555 n
